data_2007838
loop_
_publ_author_name
'G\/l\'owka, Marek L.'
'Ksi\;a\.zek, Waldemar'

_publ_section_title
;
2-(1,2-Dihydro-1-oxophthalazin-2-yl)-4,5-dihydroimidazolium Iodide and
2-(1,2-Dihydro-1-oxophthalazin-2-yl)-4,5,6,7-tetrahydro-1,3-diazepinium
Iodide
;
_journal_name_full 'Acta Crystallographica Section C'
_journal_page_first 1691
_journal_page_last 1693
_journal_paper_doi 10.1107/S010827019800701X
_journal_volume 54
_journal_year 1998
_chemical_formula_moiety 'C13 H15 N4 O1 1+ , I 1-'
_chemical_formula_sum 'C13 H15 I N4 O'
_chemical_formula_weight 370.19
_chemical_name_systematic
;
 2-(4,5,6,7-Tetrahydrodiazepin2-yl)phthalazinone-1 Hydroiodides
;
_space_group_IT_number 2
_symmetry_cell_setting triclinic
_symmetry_space_group_name_Hall '-P 1'
_symmetry_space_group_name_H-M 'P -1'
_audit_creation_method SHELXL-97
_cell_angle_alpha 77.43(3)
_cell_angle_beta 73.15(3)
_cell_angle_gamma 83.58(3)
_cell_formula_units_Z 2
_cell_length_a 8.196(2)
_cell_length_b 8.550(2)
_cell_length_c 10.787(2)
_cell_measurement_reflns_used 50
_cell_measurement_temperature 293(2)
_cell_measurement_theta_max 31
_cell_measurement_theta_min 23
_cell_volume 705.2(3)
_computing_cell_refinement 'KM-4 software'
_computing_data_collection 'KM-4 software'
_computing_data_reduction 'XDISK in SHELXTL/PC (Sheldrick, 1990a)'
_computing_molecular_graphics 'XP in SHELXTL/PC'
_computing_publication_material SHELXL97
_computing_structure_refinement 'SHELXL97 (Sheldrick, 1997)'
_computing_structure_solution 'SHELXS97 (Sheldrick, 1990b)'
_diffrn_ambient_temperature 293(2)
_diffrn_measured_fraction_theta_full 0.953
_diffrn_measured_fraction_theta_max 0.953
_diffrn_measurement_device_type 'Kuma KM-4'
_diffrn_measurement_method \w-2\q
_diffrn_radiation_monochromator graphite
_diffrn_radiation_source 'fine-focus sealed tube'
_diffrn_radiation_type CuK\a
_diffrn_radiation_wavelength 1.54178
_diffrn_reflns_av_R_equivalents 0.024
_diffrn_reflns_av_sigmaI/netI 0.0219
_diffrn_reflns_limit_h_max 10
_diffrn_reflns_limit_h_min -10
_diffrn_reflns_limit_k_max 10
_diffrn_reflns_limit_k_min -1
_diffrn_reflns_limit_l_max 13
_diffrn_reflns_limit_l_min -13
_diffrn_reflns_number 3183
_diffrn_reflns_theta_full 80.99
_diffrn_reflns_theta_max 80.99
_diffrn_reflns_theta_min 4.37
_diffrn_standards_decay_% 5.15
_diffrn_standards_interval_count 100
_diffrn_standards_number 2
_exptl_absorpt_coefficient_mu 17.83
_exptl_absorpt_correction_T_max 0.368
_exptl_absorpt_correction_T_min 0.125
_exptl_absorpt_correction_type sphere
_exptl_absorpt_process_details ' KM-4 software'
_exptl_crystal_colour yellow
_exptl_crystal_density_diffrn 1.743
_exptl_crystal_density_method 'not measured'
_exptl_crystal_description prism
_exptl_crystal_F_000 364
_exptl_crystal_size_max 0.20
_exptl_crystal_size_mid 0.14
_exptl_crystal_size_min 0.07
_refine_diff_density_max 1.125
_refine_diff_density_min -1.405
_refine_ls_extinction_coef 0.0035(6)
_refine_ls_extinction_method SHELXL97
_refine_ls_goodness_of_fit_ref 1.092
_refine_ls_hydrogen_treatment 'H atoms: see below'
_refine_ls_matrix_type full
_refine_ls_number_parameters 195
_refine_ls_number_reflns 2968
_refine_ls_number_restraints 0
_refine_ls_restrained_S_all 1.092
_refine_ls_R_factor_all 0.050
_refine_ls_R_factor_gt 0.043
_refine_ls_shift/su_max 0.002
_refine_ls_shift/su_mean 0.000
_refine_ls_structure_factor_coef Fsqd
_refine_ls_weighting_details 'w = 1/[\s^2^(Fo^2^)+(0.0939P)^2^+0.0714P] where P = (Fo^2^+2Fc^2^)/3'
_refine_ls_weighting_scheme calc
_refine_ls_wR_factor_obs 0.111
_refine_ls_wR_factor_ref 0.119
_reflns_number_gt 2650
_reflns_number_total 2968
_reflns_threshold_expression I>2\s(I)
_cod_data_source_file ka1276.cif
_cod_data_source_block 2
_cod_depositor_comments
;
The following automatic conversions were performed:

'_refine_ls_weighting_scheme' value 'calc w =
1/[\s^2^(Fo^2^)+(0.0939P)^2^+0.0714P] where P = (Fo^2^+2Fc^2^)/3' was
changed to 'calc'. New tag '_refine_ls_weighting_details' was
created. The value of the new tag was set to 'w =
1/[\s^2^(Fo^2^)+(0.0939P)^2^+0.0714P] where P = (Fo^2^+2Fc^2^)/3'.

Automatic conversion script
Id: cif_fix_values 3143 2015-03-26 13:38:13Z robertas 
;
_cod_database_code 2007838

loop_
_symmetry_equiv_pos_as_xyz
'x, y, z'
'-x, -y, -z'

loop_
_atom_site_label
_atom_site_fract_x
_atom_site_fract_y
_atom_site_fract_z
_atom_site_U_iso_or_equiv
_atom_site_adp_type
_atom_site_calc_flag
_atom_site_refinement_flags
_atom_site_occupancy
_atom_site_disorder_assembly
_atom_site_disorder_group
_atom_site_type_symbol
I -0.27841(3) -0.23799(3) 1.14983(2) 0.06100(15) Uani d . 1 . . I
O1 0.2865(4) 0.0755(4) 0.5127(3) 0.0650(8) Uani d . 1 . . O
C1 0.1386(5) 0.0857(5) 0.5789(4) 0.0545(8) Uani d . 1 . . C
N2 0.0782(4) -0.0168(5) 0.7012(3) 0.0527(7) Uani d . 1 . . N
N3 -0.0885(5) -0.0105(5) 0.7812(3) 0.0604(8) Uani d . 1 . . N
C4 -0.1956(5) 0.0963(6) 0.7404(4) 0.0599(9) Uani d . 1 . . C
H4 -0.3070 0.0998 0.7941 0.073(17) Uiso calc R 1 . . H
C5 -0.2753(6) 0.3264(7) 0.5807(5) 0.0645(10) Uani d . 1 . . C
H5 -0.3857 0.3328 0.6356 0.09(2) Uiso calc R 1 . . H
C6 -0.2281(6) 0.4314(7) 0.4614(5) 0.0663(11) Uani d . 1 . . C
H6 -0.3064 0.5104 0.4364 0.059(13) Uiso calc R 1 . . H
C7 -0.0633(6) 0.4199(6) 0.3778(4) 0.0635(10) Uani d . 1 . . C
H7 -0.0340 0.4893 0.2963 0.071(16) Uiso calc R 1 . . H
C8 0.0562(6) 0.3072(6) 0.4144(4) 0.0584(9) Uani d . 1 . . C
H8 0.1658 0.3007 0.3583 0.11(3) Uiso calc R 1 . . H
C9 0.0115(5) 0.2022(5) 0.5368(4) 0.0532(8) Uani d . 1 . . C
C10 -0.1547(5) 0.2093(6) 0.6189(4) 0.0555(8) Uani d . 1 . . C
N21 0.1075(5) -0.2161(5) 0.8788(4) 0.0589(8) Uani d . 1 . . N
H21 0.000(8) -0.201(7) 0.905(6) 0.061(14) Uiso d . 1 . . H
C22 0.1816(5) -0.1366(5) 0.7611(4) 0.0531(8) Uani d . 1 . . C
N23 0.3402(5) -0.1611(5) 0.6944(4) 0.0584(8) Uani d . 1 . . N
H23 0.376(6) -0.108(7) 0.623(5) 0.050(12) Uiso d . 1 . . H
C24 0.4459(6) -0.3050(6) 0.7309(4) 0.0621(10) Uani d . 1 . . C
H14 0.5425 -0.3168 0.6557 0.079(18) Uiso calc R 1 . . H
H24 0.3791 -0.3989 0.7527 0.057(13) Uiso calc R 1 . . H
C25 0.5108(7) -0.2972(7) 0.8472(5) 0.0686(11) Uani d . 1 . . C
H15 0.5962 -0.2175 0.8200 0.10(2) Uiso calc R 1 . . H
H25 0.5647 -0.4003 0.8758 0.10(2) Uiso calc R 1 . . H
C26 0.3664(7) -0.2541(7) 0.9623(5) 0.0667(11) Uani d . 1 . . C
H16 0.3539 -0.1382 0.9524 0.050(12) Uiso calc R 1 . . H
H26 0.3973 -0.2969 1.0439 0.078(17) Uiso calc R 1 . . H
C27 0.1947(7) -0.3177(7) 0.9729(5) 0.0678(11) Uani d . 1 . . C
H17 0.2130 -0.4260 0.9558 0.09(2) Uiso calc R 1 . . H
H27 0.1218 -0.3222 1.0622 0.069(16) Uiso calc R 1 . . H

loop_
_atom_site_aniso_label
_atom_site_aniso_U_11
_atom_site_aniso_U_22
_atom_site_aniso_U_33
_atom_site_aniso_U_12
_atom_site_aniso_U_13
_atom_site_aniso_U_23
I 0.0603(2) 0.0527(2) 0.0648(2) -0.00612(11) -0.01314(12) -0.00421(12)
O1 0.0599(15) 0.066(2) 0.0550(13) -0.0007(13) -0.0051(12) 0.0024(13)
C1 0.060(2) 0.052(2) 0.0479(16) -0.0059(16) -0.0101(14) -0.0086(15)
N2 0.0540(15) 0.0526(19) 0.0485(14) -0.0066(13) -0.0109(12) -0.0061(13)
N3 0.0566(17) 0.063(2) 0.0539(15) -0.0056(15) -0.0059(13) -0.0058(14)
C4 0.0544(19) 0.066(3) 0.0524(17) -0.0048(17) -0.0077(14) -0.0055(17)
C5 0.060(2) 0.068(3) 0.064(2) -0.0036(19) -0.0165(17) -0.010(2)
C6 0.066(2) 0.065(3) 0.071(2) 0.001(2) -0.0287(19) -0.008(2)
C7 0.076(3) 0.062(3) 0.0513(18) -0.008(2) -0.0224(17) 0.0000(17)
C8 0.067(2) 0.056(2) 0.0509(17) -0.0064(17) -0.0179(15) -0.0046(16)
C9 0.0576(19) 0.055(2) 0.0465(15) -0.0066(16) -0.0136(14) -0.0064(15)
C10 0.0577(19) 0.054(2) 0.0569(18) -0.0021(16) -0.0171(15) -0.0126(16)
N21 0.0585(18) 0.057(2) 0.0531(16) -0.0020(15) -0.0089(13) -0.0024(14)
C22 0.0597(19) 0.047(2) 0.0503(16) -0.0071(15) -0.0103(14) -0.0083(14)
N23 0.0599(18) 0.051(2) 0.0555(17) -0.0033(14) -0.0083(14) -0.0008(15)
C24 0.063(2) 0.053(3) 0.063(2) 0.0019(18) -0.0096(17) -0.0089(17)
C25 0.068(3) 0.061(3) 0.074(3) 0.001(2) -0.019(2) -0.009(2)
C26 0.077(3) 0.063(3) 0.062(2) 0.008(2) -0.0270(19) -0.0127(19)
C27 0.076(3) 0.058(3) 0.056(2) 0.003(2) -0.0110(18) 0.0037(18)

loop_
_atom_type_symbol
_atom_type_description
_atom_type_scat_dispersion_real
_atom_type_scat_dispersion_imag
_atom_type_scat_source
C C 0.0181 0.0091 'International Tables Vol C Tables 4.2.6.8 and 6.1.1.4'
H H 0.0000 0.0000 'International Tables Vol C Tables 4.2.6.8 and 6.1.1.4'
N N 0.0311 0.0180 'International Tables Vol C Tables 4.2.6.8 and 6.1.1.4'
O O 0.0492 0.0322 'International Tables Vol C Tables 4.2.6.8 and 6.1.1.4'
I I -0.3257 6.8362 'International Tables Vol C Tables 4.2.6.8 and 6.1.1.4'

loop_
_geom_angle_atom_site_label_1
_geom_angle_atom_site_label_2
_geom_angle_atom_site_label_3
_geom_angle
_geom_angle_publ_flag
O1 C1 N2 121.8(4) ?
O1 C1 C9 123.0(4) ?
N2 C1 C9 115.1(3) ?
N3 N2 C1 124.5(4) y
N3 N2 C22 111.4(3) y
C1 N2 C22 124.1(3) y
C4 N3 N2 118.0(4) y
N3 C4 C10 124.5(4) ?
N3 C4 H4 117.7 ?
C10 C4 H4 117.7 ?
C6 C5 C10 119.4(4) ?
C6 C5 H5 120.3 ?
C10 C5 H5 120.3 ?
C5 C6 C7 120.4(4) ?
C5 C6 H6 119.8 ?
C7 C6 H6 119.8 ?
C8 C7 C6 120.8(4) ?
C8 C7 H7 119.6 ?
C6 C7 H7 119.6 ?
C7 C8 C9 119.5(4) ?
C7 C8 H8 120.3 ?
C9 C8 H8 120.3 ?
C10 C9 C8 120.0(4) ?
C10 C9 C1 120.0(4) ?
C8 C9 C1 120.1(4) ?
C9 C10 C5 119.9(4) ?
C9 C10 C4 117.9(4) ?
C5 C10 C4 122.2(4) ?
C22 N21 C27 126.2(4) ?
C22 N21 H21 116(4) ?
C27 N21 H21 117(4) ?
N21 C22 N23 125.4(4) ?
N21 C22 N2 116.3(4) y
N23 C22 N2 118.2(4) y
C22 N23 C24 122.8(4) ?
C22 N23 H23 120(4) ?
C24 N23 H23 116(4) ?
N23 C24 C25 112.5(4) ?
N23 C24 H14 109.1 ?
C25 C24 H14 109.1 ?
N23 C24 H24 109.1 ?
C25 C24 H24 109.1 ?
H14 C24 H24 107.8 ?
C24 C25 C26 111.5(4) ?
C24 C25 H15 109.3 ?
C26 C25 H15 109.3 ?
C24 C25 H25 109.3 ?
C26 C25 H25 109.3 ?
H15 C25 H25 108.0 ?
C25 C26 C27 113.7(4) ?
C25 C26 H16 108.8 ?
C27 C26 H16 108.8 ?
C25 C26 H26 108.8 ?
C27 C26 H26 108.8 ?
H16 C26 H26 107.7 ?
N21 C27 C26 112.2(4) ?
N21 C27 H17 109.2 ?
C26 C27 H17 109.2 ?
N21 C27 H27 109.2 ?
C26 C27 H27 109.2 ?
H17 C27 H27 107.9 ?

loop_
_geom_bond_atom_site_label_1
_geom_bond_atom_site_label_2
_geom_bond_site_symmetry_2
_geom_bond_distance
_geom_bond_publ_flag
O1 C1 . 1.220(5) y
C1 N2 . 1.403(5) y
C1 C9 . 1.459(6) ?
N2 N3 . 1.391(5) y
N2 C22 . 1.422(5) y
N3 C4 . 1.292(6) y
C4 C10 . 1.425(6) ?
C4 H4 . 0.9300 ?
C5 C6 . 1.378(7) ?
C5 C10 . 1.408(6) ?
C5 H5 . 0.9300 ?
C6 C7 . 1.396(7) ?
C6 H6 . 0.9300 ?
C7 C8 . 1.375(6) ?
C7 H7 . 0.9300 ?
C8 C9 . 1.401(5) ?
C8 H8 . 0.9300 ?
C9 C10 . 1.396(6) ?
N21 C22 . 1.308(5) y
N21 C27 . 1.481(6) ?
N21 H21 . 0.85(6) ?
C22 N23 . 1.308(6) y
N23 C24 . 1.473(6) ?
N23 H23 . 0.79(6) ?
C24 C25 . 1.514(7) ?
C24 H14 . 0.9700 ?
C24 H24 . 0.9700 ?
C25 C26 . 1.526(7) ?
C25 H15 . 0.9700 ?
C25 H25 . 0.9700 ?
C26 C27 . 1.530(8) ?
C26 H16 . 0.9700 ?
C26 H26 . 0.9700 ?
C27 H17 . 0.9700 ?
C27 H27 . 0.9700 ?

loop_
_geom_hbond_atom_site_label_D
_geom_hbond_atom_site_label_H
_geom_hbond_atom_site_label_A
_geom_hbond_site_symmetry_A
_geom_hbond_distance_DH
_geom_hbond_distance_HA
_geom_hbond_distance_DA
_geom_hbond_angle_DHA
N23 H23 O1 . 0.79(6) 1.96(5) 2.589(5) 135(5)
N21 H21 I . 0.85(6) 2.93(6) 3.622(4) 140(5)
N23 H23 O1 2_656 0.79(6) 2.74(5) 3.274(5) 126(4)
C4 H4 I 2_457 0.93 3.40 4.237(4) 151.7
C5 H5 I 2_457 0.93 3.10 3.987(5) 161.2
C6 H6 I 1_564 0.93 3.32 3.983(5) 129.8

loop_
_geom_torsion_atom_site_label_1
_geom_torsion_atom_site_label_2
_geom_torsion_atom_site_label_3
_geom_torsion_atom_site_label_4
_geom_torsion
_geom_torsion_publ_flag
O1 C1 N2 N3 179.7(4) ?
C9 C1 N2 N3 -1.2(6) y
O1 C1 N2 C22 2.0(7) y
C9 C1 N2 C22 -178.8(4) ?
C1 N2 N3 C4 0.2(6) y
C22 N2 N3 C4 178.2(4) ?
N2 N3 C4 C10 -0.3(7) ?
C10 C5 C6 C7 1.3(8) ?
C5 C6 C7 C8 -2.0(8) ?
C6 C7 C8 C9 0.4(7) ?
C7 C8 C9 C10 1.9(7) ?
C7 C8 C9 C1 -177.9(4) ?
O1 C1 C9 C10 -178.7(4) ?
N2 C1 C9 C10 2.2(6) ?
O1 C1 C9 C8 1.1(7) ?
N2 C1 C9 C8 -178.0(4) ?
C8 C9 C10 C5 -2.6(7) ?
C1 C9 C10 C5 177.2(4) ?
C8 C9 C10 C4 177.9(4) ?
C1 C9 C10 C4 -2.3(6) ?
C6 C5 C10 C9 1.0(7) ?
C6 C5 C10 C4 -179.5(5) ?
N3 C4 C10 C9 1.3(7) ?
N3 C4 C10 C5 -178.2(5) ?
C27 N21 C22 N23 16.6(8) ?
C27 N21 C22 N2 -164.9(5) ?
N3 N2 C22 N21 -1.6(5) y
C1 N2 C22 N21 176.4(4) ?
N3 N2 C22 N23 177.0(4) ?
C1 N2 C22 N23 -5.0(6) y
N21 C22 N23 C24 13.8(7) ?
N2 C22 N23 C24 -164.7(4) ?
C22 N23 C24 C25 -77.1(6) ?
N23 C24 C25 C26 50.5(6) ?
C24 C25 C26 C27 32.4(6) ?
C22 N21 C27 C26 33.0(7) ?
C25 C26 C27 N21 -79.9(6) ?

loop_
_cod_related_entry_id
_cod_related_entry_database
_cod_related_entry_code
1 ChemSpider 21136783
